data_1520773
loop_
_publ_author_name
'Adams, S.'

_publ_section_title
;
 CDW superstructures in hydrogen molybdenum bronzes Hx Mo O3
;
_journal_name_full 'Journal of Solid State Chemistry'
_journal_page_first 75
_journal_page_last 87
_journal_volume 149
_journal_year 2000
_chemical_formula_sum 'H0.6 Mo O3'
_space_group_IT_number 12
_symmetry_space_group_name_Hall '-C 2y'
_symmetry_space_group_name_H-M 'C 1 2/m 1'
_cell_angle_alpha 90
_cell_angle_beta 90.73
_cell_angle_gamma 90
_cell_formula_units_Z 4
_cell_length_a 14.543
_cell_length_b 3.852
_cell_length_c 3.7691
_cell_volume 211.126
_citation_journal_id_ASTM JSSCBI
_cod_data_source_file Adams_JSSCBI_2000_1746.cif
_cod_data_source_block H0.6Mo1O3
_cod_original_cell_volume 211.1265
_cod_original_formula_sum 'H0.6 Mo1 O3'
_cod_database_code 1520773

loop_
_symmetry_equiv_pos_as_xyz
x,y,z
-x,y,-z
-x,-y,-z
x,-y,z
x+1/2,y+1/2,z
-x+1/2,y+1/2,-z
-x+1/2,-y+1/2,-z
x+1/2,-y+1/2,z

loop_
_atom_site_label
_atom_site_type_symbol
_atom_site_fract_x
_atom_site_fract_y
_atom_site_fract_z
_atom_site_occupancy
_atom_site_U_iso_or_equiv
H1 H+1 0.52 0 0.28 0.6 0.0
O3 O-2 0.209 0.086 0.186 0.5 0.0
Mo1 Mo+5 0.0967 0 0.256 1 0.0
O1 O-2 0.9312 0 0.276 1 0.0
O2 O-2 0.5824 0 0.244 1 0.0
